data_7001766
loop_
_publ_author_name
'Iwasa, Kentaro'
'Seino, Hidetake'
'Niikura, Fumiya'
'Mizobe, Yasushi'

_publ_section_title
;
 Preparation of a bis(hydrosulfido) complex of Mo having a
 tetraphosphine co-ligand and its transformation into MoRh2 and MoIr2
 mixed-metal sulfido clusters
;
_journal_issue 31
_journal_name_full 'Dalton Transactions'
_journal_page_first 6134
_journal_paper_doi 10.1039/b902386k
_journal_year 2009
_chemical_formula_moiety 'C46 H44 Mo P4 S2 '
_chemical_formula_sum 'C46 H44 Mo P4 S2'
_chemical_formula_weight 880.81
_space_group_IT_number 14
_symmetry_cell_setting monoclinic
_symmetry_Int_Tables_number 14
_symmetry_space_group_name_Hall '-P 2ybc'
_symmetry_space_group_name_H-M 'P 1 21/c 1'
_cell_angle_alpha 90.0000
_cell_angle_beta 103.7494(10)
_cell_angle_gamma 90.0000
_cell_formula_units_Z 4
_cell_length_a 14.054(3)
_cell_length_b 12.073(2)
_cell_length_c 25.259(5)
_cell_measurement_reflns_used 10141
_cell_measurement_temperature 293.1
_cell_measurement_theta_max 27.9
_cell_measurement_theta_min 3.0
_cell_volume 4163.0(14)
_computing_cell_refinement CrystalClear
_computing_data_collection CrystalClear
_computing_data_reduction CrystalStructure
_computing_publication_material 'CrystalStructure 3.8.0'
_computing_structure_refinement CRYSTALS
_computing_structure_solution 'DIRDIF99 (PATTY)'
_diffrn_detector_area_resol_mean 7.31
_diffrn_measured_fraction_theta_full 0.996
_diffrn_measured_fraction_theta_max 0.996
_diffrn_measurement_device_type 'Rigaku Mercury'
_diffrn_measurement_method \w
_diffrn_radiation_type 'Mo K\a'
_diffrn_radiation_wavelength 0.71070
_diffrn_reflns_av_R_equivalents 0.064
_diffrn_reflns_limit_h_max 18
_diffrn_reflns_limit_h_min -16
_diffrn_reflns_limit_k_max 15
_diffrn_reflns_limit_k_min -15
_diffrn_reflns_limit_l_max 33
_diffrn_reflns_limit_l_min -33
_diffrn_reflns_number 33293
_diffrn_reflns_theta_full 27.87
_diffrn_reflns_theta_max 27.87
_exptl_absorpt_coefficient_mu 0.601
_exptl_absorpt_correction_T_max 0.959
_exptl_absorpt_correction_T_min 0.617
_exptl_absorpt_correction_type multi-scan
_exptl_absorpt_process_details 'Jacobson, R. (1998) Private communication'
_exptl_crystal_colour green
_exptl_crystal_density_diffrn 1.405
_exptl_crystal_density_method 'not measured'
_exptl_crystal_description platelet
_exptl_crystal_F_000 1816.00
_exptl_crystal_size_max 0.50
_exptl_crystal_size_mid 0.25
_exptl_crystal_size_min 0.07
_refine_diff_density_max 0.92
_refine_diff_density_min -0.59
_refine_ls_extinction_method none
_refine_ls_goodness_of_fit_ref 1.013
_refine_ls_hydrogen_treatment mixed
_refine_ls_number_parameters 528
_refine_ls_number_reflns 9892
_refine_ls_R_factor_gt 0.0380
_refine_ls_shift/su_max 0.0000
_refine_ls_structure_factor_coef Fsqd
_refine_ls_weighting_details 'w = 1/[0.0010Fo^2^ + 0.2300\s(Fo^2^) + 0.0500]/(4Fo^2^)'
_refine_ls_weighting_scheme calc
_refine_ls_wR_factor_ref 0.1300
_reflns_number_gt 5700
_reflns_number_total 9892
_reflns_threshold_expression F^2^>2.0\s(F^2^)
_cod_data_source_file b902386k.txt
_cod_data_source_block '__[Mo(SH)2(P4)]_(1)'
_cod_original_cell_volume 4163.1(15)
_cod_original_formula_sum 'C46 H44 Mo P4 S2 '
_cod_database_code 7001766

loop_
_symmetry_equiv_pos_site_id
_symmetry_equiv_pos_as_xyz
1 +X,+Y,+Z
2 -X,1/2+Y,1/2-Z
3 -X,-Y,-Z
4 +X,1/2-Y,1/2+Z

loop_
_atom_site_label
_atom_site_type_symbol
_atom_site_fract_x
_atom_site_fract_y
_atom_site_fract_z
_atom_site_U_iso_or_equiv
_atom_site_adp_type
_atom_site_occupancy
_atom_site_symmetry_multiplicity
_atom_site_calc_flag
_atom_site_refinement_flags
_atom_site_disorder_assembly
_atom_site_disorder_group
Mo(1) Mo 0.18555(2) 0.27480(2) 0.177120(10) 0.02638(6) Uani 1.00 1 d . . .
S(1) S 0.22884(10) 0.07746(8) 0.18470(4) 0.0504(2) Uani 1.00 1 d . . .
S(2) S 0.10004(7) 0.20984(8) 0.24225(4) 0.0435(2) Uani 1.00 1 d . . .
P(1) P 0.17543(6) 0.25290(7) 0.07866(3) 0.0314(2) Uani 1.00 1 d . . .
P(2) P 0.04748(6) 0.39037(7) 0.13316(3) 0.03076(19) Uani 1.00 1 d . . .
P(3) P 0.21351(6) 0.45380(7) 0.22205(3) 0.03036(19) Uani 1.00 1 d . . .
P(4) P 0.36139(6) 0.31255(8) 0.18718(4) 0.0355(2) Uani 1.00 1 d . . .
C(1) C 0.0447(2) 0.2666(3) 0.04172(14) 0.0408(9) Uani 1.00 1 d . . .
C(2) C 0.0094(2) 0.3770(3) 0.05759(13) 0.0405(9) Uani 1.00 1 d . . .
C(3) C 0.0646(2) 0.5398(2) 0.14306(14) 0.0363(8) Uani 1.00 1 d . . .
C(4) C 0.0065(3) 0.6212(3) 0.11179(16) 0.0494(10) Uani 1.00 1 d . . .
C(5) C 0.0260(3) 0.7303(3) 0.12375(19) 0.0573(12) Uani 1.00 1 d . . .
C(6) C 0.1002(3) 0.7615(3) 0.16732(18) 0.0548(12) Uani 1.00 1 d . . .
C(7) C 0.1586(3) 0.6814(3) 0.19894(16) 0.0465(10) Uani 1.00 1 d . . .
C(8) C 0.1409(2) 0.5700(2) 0.18639(13) 0.0343(8) Uani 1.00 1 d . . .
C(9) C 0.3402(2) 0.5088(3) 0.23450(15) 0.0417(9) Uani 1.00 1 d . . .
C(10) C 0.3883(2) 0.4630(3) 0.19107(16) 0.0442(10) Uani 1.00 1 d . . .
C(11) C 0.2240(2) 0.3514(3) 0.03532(13) 0.0370(8) Uani 1.00 1 d . . .
C(12) C 0.2372(2) 0.4607(3) 0.05234(16) 0.0465(10) Uani 1.00 1 d . . .
C(13) C 0.2633(3) 0.5412(3) 0.0186(2) 0.0658(14) Uani 1.00 1 d . . .
C(14) C 0.2752(3) 0.5122(4) -0.0322(2) 0.0722(16) Uani 1.00 1 d . . .
C(15) C 0.2617(3) 0.4045(4) -0.04960(19) 0.0657(14) Uani 1.00 1 d . . .
C(16) C 0.2348(2) 0.3236(3) -0.01722(15) 0.0471(10) Uani 1.00 1 d . . .
C(17) C 0.2044(2) 0.1157(2) 0.05374(13) 0.0382(8) Uani 1.00 1 d . . .
C(18) C 0.2953(3) 0.0940(3) 0.04358(15) 0.0463(10) Uani 1.00 1 d . . .
C(19) C 0.3187(4) -0.0125(3) 0.02959(19) 0.0650(14) Uani 1.00 1 d . . .
C(20) C 0.2526(4) -0.0972(4) 0.0257(2) 0.0738(16) Uani 1.00 1 d . . .
C(21) C 0.1640(4) -0.0774(3) 0.03635(18) 0.0698(15) Uani 1.00 1 d . . .
C(22) C 0.1386(3) 0.0286(3) 0.05073(17) 0.0531(11) Uani 1.00 1 d . . .
C(23) C -0.0723(2) 0.3688(2) 0.14989(13) 0.0353(8) Uani 1.00 1 d . . .
C(24) C -0.1207(2) 0.2688(3) 0.13473(18) 0.0468(10) Uani 1.00 1 d . . .
C(25) C -0.2121(3) 0.2492(3) 0.14387(19) 0.0523(11) Uani 1.00 1 d . . .
C(26) C -0.2567(2) 0.3279(4) 0.16866(17) 0.0536(11) Uani 1.00 1 d . . .
C(27) C -0.2102(3) 0.4256(4) 0.18469(17) 0.0576(12) Uani 1.00 1 d . . .
C(28) C -0.1176(2) 0.4468(3) 0.17539(16) 0.0487(10) Uani 1.00 1 d . . .
C(29) C 0.1892(2) 0.4629(2) 0.29023(13) 0.0362(8) Uani 1.00 1 d . . .
C(30) C 0.0992(2) 0.5001(3) 0.29702(15) 0.0431(9) Uani 1.00 1 d . . .
C(31) C 0.0775(3) 0.4972(3) 0.34798(17) 0.0515(11) Uani 1.00 1 d . . .
C(32) C 0.1466(3) 0.4592(3) 0.39271(16) 0.0561(12) Uani 1.00 1 d . . .
C(33) C 0.2355(3) 0.4222(3) 0.38637(16) 0.0560(12) Uani 1.00 1 d . . .
C(34) C 0.2565(3) 0.4218(3) 0.33543(15) 0.0461(10) Uani 1.00 1 d . . .
C(35) C 0.4393(2) 0.2605(3) 0.14367(16) 0.0491(10) Uani 1.00 1 d . . .
C(36) C 0.4739(3) 0.1526(4) 0.15082(19) 0.0672(14) Uani 1.00 1 d . . .
C(37) C 0.5297(3) 0.1088(6) 0.1171(2) 0.095(2) Uani 1.00 1 d . . .
C(38) C 0.5496(3) 0.1715(7) 0.0759(2) 0.105(2) Uani 1.00 1 d . . .
C(39) C 0.5158(3) 0.2782(6) 0.0682(2) 0.089(2) Uani 1.00 1 d . . .
C(40) C 0.4613(3) 0.3241(4) 0.10232(18) 0.0636(14) Uani 1.00 1 d . . .
C(41) C 0.4370(2) 0.2714(3) 0.25539(15) 0.0442(9) Uani 1.00 1 d . . .
C(42) C 0.3986(3) 0.2127(3) 0.29227(16) 0.0548(11) Uani 1.00 1 d . . .
C(43) C 0.4549(4) 0.1918(4) 0.34479(19) 0.0748(16) Uani 1.00 1 d . . .
C(44) C 0.5485(4) 0.2325(5) 0.3608(2) 0.0822(17) Uani 1.00 1 d P . .
C(45) C 0.5886(4) 0.2897(5) 0.3244(2) 0.0840(18) Uani 1.00 1 d . . .
C(46) C 0.5343(3) 0.3090(4) 0.27207(19) 0.0636(13) Uani 1.00 1 d . . .
H(1) H 0.0391 0.2637 0.0035 0.047 Uiso 1.00 1 c R . .
H(2) H 0.0072 0.2086 0.0520 0.047 Uiso 1.00 1 c R . .
H(3) H -0.0599 0.3812 0.0459 0.047 Uiso 1.00 1 c R . .
H(4) H 0.0380 0.4349 0.0411 0.047 Uiso 1.00 1 c R . .
H(5) H -0.0464 0.6004 0.0824 0.057 Uiso 1.00 1 c R . .
H(6) H -0.0127 0.7855 0.1019 0.068 Uiso 1.00 1 c R . .
H(7) H 0.1123 0.8378 0.1755 0.065 Uiso 1.00 1 c R . .
H(8) H 0.2098 0.7018 0.2292 0.055 Uiso 1.00 1 c R . .
H(9) H 0.3385 0.5874 0.2330 0.048 Uiso 1.00 1 c R . .
H(10) H 0.3765 0.4857 0.2694 0.048 Uiso 1.00 1 c R . .
H(11) H 0.4571 0.4752 0.2009 0.053 Uiso 1.00 1 c R . .
H(12) H 0.3613 0.4974 0.1570 0.053 Uiso 1.00 1 c R . .
H(13) H 0.2282 0.4804 0.0872 0.054 Uiso 1.00 1 c R . .
H(14) H 0.2726 0.6158 0.0306 0.075 Uiso 1.00 1 c R . .
H(15) H 0.2938 0.5664 -0.0551 0.086 Uiso 1.00 1 c R . .
H(16) H 0.2696 0.3845 -0.0847 0.080 Uiso 1.00 1 c R . .
H(17) H 0.2240 0.2495 -0.0298 0.057 Uiso 1.00 1 c R . .
H(18) H 0.3411 0.1528 0.0462 0.055 Uiso 1.00 1 c R . .
H(19) H 0.3812 -0.0265 0.0227 0.076 Uiso 1.00 1 c R . .
H(20) H 0.2685 -0.1696 0.0158 0.086 Uiso 1.00 1 c R . .
H(21) H 0.1185 -0.1365 0.0340 0.080 Uiso 1.00 1 c R . .
H(22) H 0.0766 0.0418 0.0583 0.064 Uiso 1.00 1 c R . .
H(23) H -0.0902 0.2136 0.1177 0.057 Uiso 1.00 1 c R . .
H(24) H -0.2441 0.1806 0.1332 0.063 Uiso 1.00 1 c R . .
H(25) H -0.3199 0.3145 0.1747 0.065 Uiso 1.00 1 c R . .
H(26) H -0.2411 0.4801 0.2020 0.071 Uiso 1.00 1 c R . .
H(27) H -0.0855 0.5150 0.1868 0.058 Uiso 1.00 1 c R . .
H(28) H 0.0522 0.5277 0.2664 0.052 Uiso 1.00 1 c R . .
H(29) H 0.0153 0.5215 0.3520 0.065 Uiso 1.00 1 c R . .
H(30) H 0.1323 0.4588 0.4276 0.069 Uiso 1.00 1 c R . .
H(31) H 0.2831 0.3964 0.4172 0.065 Uiso 1.00 1 c R . .
H(32) H 0.3174 0.3938 0.3311 0.054 Uiso 1.00 1 c R . .
H(33) H 0.4589 0.1084 0.1789 0.078 Uiso 1.00 1 c R . .
H(34) H 0.5550 0.0357 0.1227 0.110 Uiso 1.00 1 c R . .
H(35) H 0.5857 0.1404 0.0522 0.126 Uiso 1.00 1 c R . .
H(36) H 0.5303 0.3212 0.0396 0.110 Uiso 1.00 1 c R . .
H(37) H 0.4396 0.3988 0.0978 0.077 Uiso 1.00 1 c R . .
H(38) H 0.3334 0.1857 0.2814 0.063 Uiso 1.00 1 c R . .
H(39) H 0.4279 0.1502 0.3696 0.086 Uiso 1.00 1 c R . .
H(40) H 0.5858 0.2199 0.3969 0.091 Uiso 1.00 1 c R . .
H(41) H 0.6535 0.3174 0.3355 0.094 Uiso 1.00 1 c R . .
H(42) H 0.5625 0.3471 0.2466 0.074 Uiso 1.00 1 c R . .
H(43) H 0.300(7) 0.079(9) 0.193(4) 0.25(5) Uiso 1.00 1 c . . .
H(44) H 0.055(4) 0.286(5) 0.259(2) 0.12(2) Uiso 1.00 1 c . . .

loop_
_atom_site_aniso_label
_atom_site_aniso_U_11
_atom_site_aniso_U_22
_atom_site_aniso_U_33
_atom_site_aniso_U_12
_atom_site_aniso_U_13
_atom_site_aniso_U_23
Mo(1) 0.02666(14) 0.02802(14) 0.02356(13) -0.00105(10) 0.00420(9) 0.00100(10)
S(1) 0.0752(7) 0.0331(4) 0.0434(5) 0.0090(4) 0.0152(4) 0.0035(3)
S(2) 0.0489(5) 0.0431(4) 0.0433(4) -0.0056(4) 0.0206(4) 0.0063(3)
P(1) 0.0316(4) 0.0359(4) 0.0260(3) -0.0037(3) 0.0055(3) -0.0016(3)
P(2) 0.0268(3) 0.0339(4) 0.0297(4) 0.0000(3) 0.0029(3) 0.0013(3)
P(3) 0.0319(4) 0.0303(3) 0.0270(3) -0.0009(3) 0.0032(3) -0.0020(3)
P(4) 0.0289(4) 0.0446(4) 0.0318(4) 0.0016(3) 0.0047(3) -0.0029(3)
C(1) 0.0350(17) 0.055(2) 0.0287(15) -0.0064(16) 0.0009(13) -0.0065(15)
C(2) 0.0332(17) 0.053(2) 0.0313(16) 0.0026(15) 0.0006(13) 0.0028(15)
C(3) 0.0386(18) 0.0323(15) 0.0375(17) 0.0022(14) 0.0080(14) 0.0033(13)
C(4) 0.052(2) 0.044(2) 0.045(2) 0.0101(17) -0.0008(17) 0.0089(16)
C(5) 0.066(2) 0.042(2) 0.061(2) 0.0177(19) 0.010(2) 0.0150(19)
C(6) 0.074(2) 0.0297(17) 0.059(2) 0.0046(18) 0.013(2) -0.0001(17)
C(7) 0.058(2) 0.0349(17) 0.044(2) -0.0021(17) 0.0054(17) -0.0069(15)
C(8) 0.0407(18) 0.0322(15) 0.0302(15) 0.0018(13) 0.0089(13) 0.0029(12)
C(9) 0.0356(18) 0.0384(17) 0.047(2) -0.0064(14) 0.0008(15) -0.0084(15)
C(10) 0.0343(18) 0.053(2) 0.045(2) -0.0112(16) 0.0097(15) 0.0013(16)
C(11) 0.0325(16) 0.0437(18) 0.0332(16) -0.0005(14) 0.0049(13) 0.0050(14)
C(12) 0.045(2) 0.0458(19) 0.044(2) -0.0081(16) 0.0019(16) 0.0067(16)
C(13) 0.060(2) 0.055(2) 0.072(3) -0.015(2) -0.004(2) 0.021(2)
C(14) 0.059(2) 0.087(3) 0.069(3) -0.013(2) 0.011(2) 0.040(2)
C(15) 0.056(2) 0.097(3) 0.048(2) 0.005(2) 0.020(2) 0.028(2)
C(16) 0.050(2) 0.058(2) 0.0357(18) 0.0081(18) 0.0133(16) 0.0076(16)
C(17) 0.049(2) 0.0364(16) 0.0265(15) -0.0025(15) 0.0048(14) -0.0032(13)
C(18) 0.058(2) 0.0427(19) 0.0363(18) 0.0042(17) 0.0078(16) -0.0051(15)
C(19) 0.073(3) 0.060(2) 0.057(2) 0.018(2) 0.006(2) -0.012(2)
C(20) 0.104(4) 0.050(2) 0.061(2) 0.016(2) 0.008(2) -0.009(2)
C(21) 0.112(4) 0.040(2) 0.049(2) -0.023(2) 0.002(2) -0.0056(18)
C(22) 0.066(2) 0.046(2) 0.048(2) -0.0101(19) 0.0143(19) -0.0078(17)
C(23) 0.0289(15) 0.0396(17) 0.0345(16) 0.0027(13) 0.0018(12) 0.0054(13)
C(24) 0.0345(18) 0.0422(19) 0.067(2) 0.0007(15) 0.0182(17) 0.0008(18)
C(25) 0.0360(19) 0.054(2) 0.068(2) -0.0065(17) 0.0136(18) 0.008(2)
C(26) 0.0328(19) 0.081(2) 0.049(2) -0.001(2) 0.0142(16) 0.008(2)
C(27) 0.044(2) 0.085(3) 0.047(2) 0.008(2) 0.0192(18) -0.015(2)
C(28) 0.045(2) 0.059(2) 0.041(2) -0.0008(18) 0.0079(16) -0.0117(17)
C(29) 0.0451(19) 0.0308(15) 0.0307(16) -0.0015(14) 0.0050(13) -0.0011(12)
C(30) 0.051(2) 0.0427(18) 0.0360(18) 0.0030(16) 0.0102(15) -0.0029(15)
C(31) 0.058(2) 0.050(2) 0.054(2) -0.0091(19) 0.0272(19) -0.0059(18)
C(32) 0.082(3) 0.055(2) 0.0344(19) -0.019(2) 0.0201(19) -0.0013(17)
C(33) 0.075(3) 0.054(2) 0.0335(19) -0.007(2) 0.0019(18) 0.0070(17)
C(34) 0.052(2) 0.0445(19) 0.0376(18) -0.0008(17) 0.0031(16) 0.0009(15)
C(35) 0.0242(16) 0.079(2) 0.0417(19) 0.0051(17) 0.0028(14) -0.0142(19)
C(36) 0.050(2) 0.094(3) 0.050(2) 0.027(2) -0.0017(19) -0.022(2)
C(37) 0.060(3) 0.145(5) 0.069(3) 0.051(3) -0.006(2) -0.041(3)
C(38) 0.043(2) 0.198(8) 0.074(3) 0.022(3) 0.013(2) -0.057(4)
C(39) 0.050(2) 0.163(6) 0.063(3) -0.025(3) 0.028(2) -0.027(3)
C(40) 0.041(2) 0.103(3) 0.049(2) -0.015(2) 0.0158(18) -0.009(2)
C(41) 0.0359(18) 0.055(2) 0.0365(18) 0.0126(16) -0.0013(14) -0.0113(16)
C(42) 0.056(2) 0.063(2) 0.039(2) 0.013(2) -0.0018(17) 0.0025(18)
C(43) 0.082(3) 0.091(3) 0.042(2) 0.030(3) -0.001(2) 0.012(2)
C(44) 0.084(3) 0.096(4) 0.048(2) 0.036(3) -0.022(2) -0.008(2)
C(45) 0.052(2) 0.117(4) 0.067(3) 0.018(3) -0.019(2) -0.025(3)
C(46) 0.039(2) 0.090(3) 0.055(2) 0.011(2) -0.0025(18) -0.009(2)

loop_
_atom_type_symbol
_atom_type_description
_atom_type_scat_dispersion_real
_atom_type_scat_dispersion_imag
_atom_type_scat_source
C C 0.003 0.002
;
International Tables for Crystallography
(1992, Vol. C, Tables 4.2.6.8 and 6.1.1.4)
;
H H 0.000 0.000
;
International Tables for Crystallography
(1992, Vol. C, Table 6.1.1.4)
;
P P 0.102 0.094
;
International Tables for Crystallography
(1992, Vol. C, Tables 4.2.6.8 and 6.1.1.4)
;
S S 0.125 0.123
;
International Tables for Crystallography
(1992, Vol. C, Tables 4.2.6.8 and 6.1.1.4)
;
Mo Mo -1.683 0.686
;
International Tables for Crystallography
(1992, Vol. C, Tables 4.2.6.8 and 6.1.1.4)
;

loop_
_geom_angle_atom_site_label_1
_geom_angle_atom_site_label_2
_geom_angle_atom_site_label_3
_geom_angle
_geom_angle_publ_flag
_geom_angle_site_symmetry_1
_geom_angle_site_symmetry_2
_geom_angle_site_symmetry_3
S(1) Mo(1) S(2) 77.50(3) yes . . .
S(1) Mo(1) P(1) 85.90(3) yes . . .
S(1) Mo(1) P(2) 138.42(3) yes . . .
S(1) Mo(1) P(3) 144.82(3) yes . . .
S(1) Mo(1) P(4) 87.00(4) yes . . .
S(2) Mo(1) P(1) 137.73(3) yes . . .
S(2) Mo(1) P(2) 91.45(3) yes . . .
S(2) Mo(1) P(3) 91.28(3) yes . . .
S(2) Mo(1) P(4) 130.21(3) yes . . .
P(1) Mo(1) P(2) 75.71(2) yes . . .
P(1) Mo(1) P(3) 121.98(2) yes . . .
P(1) Mo(1) P(4) 86.56(3) yes . . .
P(2) Mo(1) P(3) 74.09(2) yes . . .
P(2) Mo(1) P(4) 127.73(3) yes . . .
P(3) Mo(1) P(4) 74.96(3) yes . . .
Mo(1) P(1) C(1) 108.01(12) yes . . .
Mo(1) P(1) C(11) 125.77(10) yes . . .
Mo(1) P(1) C(17) 118.24(10) yes . . .
C(1) P(1) C(11) 96.03(15) yes . . .
C(1) P(1) C(17) 100.37(16) yes . . .
C(11) P(1) C(17) 103.40(16) yes . . .
Mo(1) P(2) C(2) 114.92(12) yes . . .
Mo(1) P(2) C(3) 116.00(10) yes . . .
Mo(1) P(2) C(23) 119.04(10) yes . . .
C(2) P(2) C(3) 102.84(16) yes . . .
C(2) P(2) C(23) 99.59(15) yes . . .
C(3) P(2) C(23) 101.84(16) yes . . .
Mo(1) P(3) C(8) 116.13(10) yes . . .
Mo(1) P(3) C(9) 116.07(12) yes . . .
Mo(1) P(3) C(29) 116.45(11) yes . . .
C(8) P(3) C(9) 102.03(15) yes . . .
C(8) P(3) C(29) 102.02(15) yes . . .
C(9) P(3) C(29) 101.82(16) yes . . .
Mo(1) P(4) C(10) 111.94(12) yes . . .
Mo(1) P(4) C(35) 126.90(12) yes . . .
Mo(1) P(4) C(41) 112.53(13) yes . . .
C(10) P(4) C(35) 102.9(2) yes . . .
C(10) P(4) C(41) 98.51(16) yes . . .
C(35) P(4) C(41) 99.88(17) yes . . .
P(1) C(1) C(2) 107.1(2) yes . . .
P(2) C(2) C(1) 108.4(2) yes . . .
P(2) C(3) C(4) 125.2(2) yes . . .
P(2) C(3) C(8) 114.8(2) yes . . .
C(4) C(3) C(8) 120.0(3) yes . . .
C(3) C(4) C(5) 119.7(3) yes . . .
C(4) C(5) C(6) 121.0(3) yes . . .
C(5) C(6) C(7) 120.0(3) yes . . .
C(6) C(7) C(8) 119.5(3) yes . . .
P(3) C(8) C(3) 114.9(2) yes . . .
P(3) C(8) C(7) 125.3(2) yes . . .
C(3) C(8) C(7) 119.8(3) yes . . .
P(3) C(9) C(10) 108.7(2) yes . . .
P(4) C(10) C(9) 105.9(2) yes . . .
P(1) C(11) C(12) 117.9(2) yes . . .
P(1) C(11) C(16) 122.6(2) yes . . .
C(12) C(11) C(16) 118.8(3) yes . . .
C(11) C(12) C(13) 120.5(3) yes . . .
C(12) C(13) C(14) 119.9(4) yes . . .
C(13) C(14) C(15) 120.1(5) yes . . .
C(14) C(15) C(16) 121.1(4) yes . . .
C(11) C(16) C(15) 119.6(3) yes . . .
P(1) C(17) C(18) 121.3(2) yes . . .
P(1) C(17) C(22) 119.9(3) yes . . .
C(18) C(17) C(22) 118.5(3) yes . . .
C(17) C(18) C(19) 120.4(4) yes . . .
C(18) C(19) C(20) 120.6(5) yes . . .
C(19) C(20) C(21) 119.6(4) yes . . .
C(20) C(21) C(22) 121.0(4) yes . . .
C(17) C(22) C(21) 119.9(4) yes . . .
P(2) C(23) C(24) 118.1(2) yes . . .
P(2) C(23) C(28) 123.8(2) yes . . .
C(24) C(23) C(28) 118.1(3) yes . . .
C(23) C(24) C(25) 121.1(3) yes . . .
C(24) C(25) C(26) 120.2(3) yes . . .
C(25) C(26) C(27) 119.9(4) yes . . .
C(26) C(27) C(28) 120.5(4) yes . . .
C(23) C(28) C(27) 120.3(3) yes . . .
P(3) C(29) C(30) 120.8(2) yes . . .
P(3) C(29) C(34) 120.5(3) yes . . .
C(30) C(29) C(34) 118.4(3) yes . . .
C(29) C(30) C(31) 120.7(3) yes . . .
C(30) C(31) C(32) 120.0(4) yes . . .
C(31) C(32) C(33) 119.7(4) yes . . .
C(32) C(33) C(34) 120.7(3) yes . . .
C(29) C(34) C(33) 120.5(4) yes . . .
P(4) C(35) C(36) 119.0(3) yes . . .
P(4) C(35) C(40) 122.1(3) yes . . .
C(36) C(35) C(40) 118.9(4) yes . . .
C(35) C(36) C(37) 120.5(5) yes . . .
C(36) C(37) C(38) 120.1(6) yes . . .
C(37) C(38) C(39) 120.1(6) yes . . .
C(38) C(39) C(40) 120.4(6) yes . . .
C(35) C(40) C(39) 119.8(5) yes . . .
P(4) C(41) C(42) 122.2(2) yes . . .
P(4) C(41) C(46) 119.4(3) yes . . .
C(42) C(41) C(46) 118.2(3) yes . . .
C(41) C(42) C(43) 120.7(4) yes . . .
C(42) C(43) C(44) 120.1(5) yes . . .
C(43) C(44) C(45) 120.0(4) yes . . .
C(44) C(45) C(46) 120.4(4) yes . . .
C(41) C(46) C(45) 120.6(4) yes . . .
Mo(1) S(1) H(43) 103(6) no . . .
Mo(1) S(2) H(44) 112(3) no . . .
P(1) C(1) H(1) 109.9 no . . .
P(1) C(1) H(2) 110.1 no . . .
C(2) C(1) H(1) 110.5 no . . .
C(2) C(1) H(2) 109.8 no . . .
H(1) C(1) H(2) 109.5 no . . .
P(2) C(2) H(3) 109.7 no . . .
P(2) C(2) H(4) 109.6 no . . .
C(1) C(2) H(3) 110.1 no . . .
C(1) C(2) H(4) 109.5 no . . .
H(3) C(2) H(4) 109.5 no . . .
C(3) C(4) H(5) 120.0 no . . .
C(5) C(4) H(5) 120.4 no . . .
C(4) C(5) H(6) 119.4 no . . .
C(6) C(5) H(6) 119.5 no . . .
C(5) C(6) H(7) 120.1 no . . .
C(7) C(6) H(7) 119.9 no . . .
C(6) C(7) H(8) 120.8 no . . .
C(8) C(7) H(8) 119.7 no . . .
P(3) C(9) H(9) 109.7 no . . .
P(3) C(9) H(10) 109.5 no . . .
C(10) C(9) H(9) 110.1 no . . .
C(10) C(9) H(10) 109.3 no . . .
H(9) C(9) H(10) 109.5 no . . .
P(4) C(10) H(11) 110.3 no . . .
P(4) C(10) H(12) 110.4 no . . .
C(9) C(10) H(11) 110.7 no . . .
C(9) C(10) H(12) 110.1 no . . .
H(11) C(10) H(12) 109.5 no . . .
C(11) C(12) H(13) 119.3 no . . .
C(13) C(12) H(13) 120.2 no . . .
C(12) C(13) H(14) 120.1 no . . .
C(14) C(13) H(14) 120.0 no . . .
C(13) C(14) H(15) 120.3 no . . .
C(15) C(14) H(15) 119.6 no . . .
C(14) C(15) H(16) 120.1 no . . .
C(16) C(15) H(16) 118.8 no . . .
C(11) C(16) H(17) 119.6 no . . .
C(15) C(16) H(17) 120.8 no . . .
C(17) C(18) H(18) 119.0 no . . .
C(19) C(18) H(18) 120.6 no . . .
C(18) C(19) H(19) 119.7 no . . .
C(20) C(19) H(19) 119.6 no . . .
C(19) C(20) H(20) 120.5 no . . .
C(21) C(20) H(20) 119.9 no . . .
C(20) C(21) H(21) 119.4 no . . .
C(22) C(21) H(21) 119.6 no . . .
C(17) C(22) H(22) 119.6 no . . .
C(21) C(22) H(22) 120.5 no . . .
C(23) C(24) H(23) 119.2 no . . .
C(25) C(24) H(23) 119.6 no . . .
C(24) C(25) H(24) 120.0 no . . .
C(26) C(25) H(24) 119.8 no . . .
C(25) C(26) H(25) 120.1 no . . .
C(27) C(26) H(25) 120.0 no . . .
C(26) C(27) H(26) 119.8 no . . .
C(28) C(27) H(26) 119.7 no . . .
C(23) C(28) H(27) 119.7 no . . .
C(27) C(28) H(27) 120.0 no . . .
C(29) C(30) H(28) 119.3 no . . .
C(31) C(30) H(28) 120.0 no . . .
C(30) C(31) H(29) 120.0 no . . .
C(32) C(31) H(29) 120.0 no . . .
C(31) C(32) H(30) 120.0 no . . .
C(33) C(32) H(30) 120.4 no . . .
C(32) C(33) H(31) 119.7 no . . .
C(34) C(33) H(31) 119.6 no . . .
C(29) C(34) H(32) 119.3 no . . .
C(33) C(34) H(32) 120.2 no . . .
C(35) C(36) H(33) 119.5 no . . .
C(37) C(36) H(33) 120.0 no . . .
C(36) C(37) H(34) 120.4 no . . .
C(38) C(37) H(34) 119.5 no . . .
C(37) C(38) H(35) 119.8 no . . .
C(39) C(38) H(35) 120.1 no . . .
C(38) C(39) H(36) 119.5 no . . .
C(40) C(39) H(36) 120.1 no . . .
C(35) C(40) H(37) 119.6 no . . .
C(39) C(40) H(37) 120.6 no . . .
C(41) C(42) H(38) 119.1 no . . .
C(43) C(42) H(38) 120.1 no . . .
C(42) C(43) H(39) 119.9 no . . .
C(44) C(43) H(39) 120.0 no . . .
C(43) C(44) H(40) 119.7 no . . .
C(45) C(44) H(40) 120.2 no . . .
C(44) C(45) H(41) 119.9 no . . .
C(46) C(45) H(41) 119.7 no . . .
C(41) C(46) H(42) 119.0 no . . .
C(45) C(46) H(42) 120.4 no . . .

loop_
_geom_bond_atom_site_label_1
_geom_bond_atom_site_label_2
_geom_bond_distance
_geom_bond_publ_flag
_geom_bond_site_symmetry_1
_geom_bond_site_symmetry_2
Mo(1) S(1) 2.4552(10) yes . .
Mo(1) S(2) 2.3886(11) yes . .
Mo(1) P(1) 2.4713(8) yes . .
Mo(1) P(2) 2.4333(8) yes . .
Mo(1) P(3) 2.4292(8) yes . .
Mo(1) P(4) 2.4659(8) yes . .
P(1) C(1) 1.859(3) yes . .
P(1) C(11) 1.854(3) yes . .
P(1) C(17) 1.851(3) yes . .
P(2) C(2) 1.863(3) yes . .
P(2) C(3) 1.829(3) yes . .
P(2) C(23) 1.849(3) yes . .
P(3) C(8) 1.840(3) yes . .
P(3) C(9) 1.856(3) yes . .
P(3) C(29) 1.837(3) yes . .
P(4) C(10) 1.854(3) yes . .
P(4) C(35) 1.837(4) yes . .
P(4) C(41) 1.864(3) yes . .
C(1) C(2) 1.509(5) yes . .
C(3) C(4) 1.396(4) yes . .
C(3) C(8) 1.387(4) yes . .
C(4) C(5) 1.365(5) yes . .
C(5) C(6) 1.377(5) yes . .
C(6) C(7) 1.391(5) yes . .
C(7) C(8) 1.391(4) yes . .
C(9) C(10) 1.523(5) yes . .
C(11) C(12) 1.386(5) yes . .
C(11) C(16) 1.412(5) yes . .
C(12) C(13) 1.398(6) yes . .
C(13) C(14) 1.377(7) yes . .
C(14) C(15) 1.372(7) yes . .
C(15) C(16) 1.383(6) yes . .
C(17) C(18) 1.386(6) yes . .
C(17) C(22) 1.390(5) yes . .
C(18) C(19) 1.393(6) yes . .
C(19) C(20) 1.369(7) yes . .
C(20) C(21) 1.357(9) yes . .
C(21) C(22) 1.399(6) yes . .
C(23) C(24) 1.393(5) yes . .
C(23) C(28) 1.379(5) yes . .
C(24) C(25) 1.378(6) yes . .
C(25) C(26) 1.370(6) yes . .
C(26) C(27) 1.362(6) yes . .
C(27) C(28) 1.401(6) yes . .
C(29) C(30) 1.391(5) yes . .
C(29) C(34) 1.389(4) yes . .
C(30) C(31) 1.392(6) yes . .
C(31) C(32) 1.381(5) yes . .
C(32) C(33) 1.372(7) yes . .
C(33) C(34) 1.387(6) yes . .
C(35) C(36) 1.386(7) yes . .
C(35) C(40) 1.389(6) yes . .
C(36) C(37) 1.392(8) yes . .
C(37) C(38) 1.367(10) yes . .
C(38) C(39) 1.371(11) yes . .
C(39) C(40) 1.397(8) yes . .
C(41) C(42) 1.378(6) yes . .
C(41) C(46) 1.407(5) yes . .
C(42) C(43) 1.397(5) yes . .
C(43) C(44) 1.373(8) yes . .
C(44) C(45) 1.372(8) yes . .
C(45) C(46) 1.380(6) yes . .
S(1) H(43) 0.97(10) no . .
S(2) H(44) 1.25(6) no . .
C(1) H(1) 0.950 no . .
C(1) H(2) 0.950 no . .
C(2) H(3) 0.950 no . .
C(2) H(4) 0.950 no . .
C(4) H(5) 0.950 no . .
C(5) H(6) 0.950 no . .
C(6) H(7) 0.950 no . .
C(7) H(8) 0.950 no . .
C(9) H(9) 0.950 no . .
C(9) H(10) 0.950 no . .
C(10) H(11) 0.950 no . .
C(10) H(12) 0.950 no . .
C(12) H(13) 0.950 no . .
C(13) H(14) 0.950 no . .
C(14) H(15) 0.950 no . .
C(15) H(16) 0.950 no . .
C(16) H(17) 0.950 no . .
C(18) H(18) 0.950 no . .
C(19) H(19) 0.950 no . .
C(20) H(20) 0.950 no . .
C(21) H(21) 0.950 no . .
C(22) H(22) 0.950 no . .
C(24) H(23) 0.950 no . .
C(25) H(24) 0.950 no . .
C(26) H(25) 0.950 no . .
C(27) H(26) 0.950 no . .
C(28) H(27) 0.950 no . .
C(30) H(28) 0.950 no . .
C(31) H(29) 0.950 no . .
C(32) H(30) 0.950 no . .
C(33) H(31) 0.950 no . .
C(34) H(32) 0.950 no . .
C(36) H(33) 0.950 no . .
C(37) H(34) 0.950 no . .
C(38) H(35) 0.950 no . .
C(39) H(36) 0.950 no . .
C(40) H(37) 0.950 no . .
C(42) H(38) 0.950 no . .
C(43) H(39) 0.950 no . .
C(44) H(40) 0.950 no . .
C(45) H(41) 0.950 no . .
C(46) H(42) 0.950 no . .
